data_1520243
loop_
_publ_author_name
'Coles, Susanne L.'
'Threlfall, Terry L.'
'Hursthouse, Michael B.'

_publ_section_title
;
 N-(4-aminophenyl)acetamide
;
_journal_name_full 'Crystal Structure Report Archive'
_journal_page_first 1391
_journal_year 2008
_chemical_formula_sum 'C8 H10 N2 O'
_chemical_formula_weight 150.18
_chemical_name_systematic
;
N-(4-aminophenyl)acetamide
;
_space_group_IT_number 61
_symmetry_cell_setting orthorhombic
_symmetry_space_group_name_Hall '-P 2ac 2ab'
_symmetry_space_group_name_H-M 'P b c a'
_atom_sites_solution_hydrogens geom
_atom_sites_solution_primary direct
_atom_sites_solution_secondary difmap
_cell_angle_alpha 90.00
_cell_angle_beta 90.00
_cell_angle_gamma 90.00
_cell_formula_units_Z 8
_cell_length_a 11.9225(7)
_cell_length_b 7.2026(2)
_cell_length_c 17.4291(10)
_cell_measurement_reflns_used 4416
_cell_measurement_temperature 120(2)
_cell_measurement_theta_max 27.48
_cell_measurement_theta_min 2.91
_cell_volume 1496.69(13)
_computing_cell_refinement 'DENZO (Otwinowski & Minor, 1997) & COLLECT (Hooft, R.W.W., 1998)'
_computing_data_collection 'COLLECT (Hooft, R.W.W., 1998)'
_computing_data_reduction 'DENZO (Otwinowski & Minor, 1997) & COLLECT (Hooft, R.W.W., 1998)'
_computing_structure_refinement 'SHELXL-97 (Sheldrick, 1997)'
_computing_structure_solution 'SHELXS-97 (Sheldrick, 1997)'
_diffrn_ambient_temperature 120(2)
_diffrn_detector_area_resol_mean 9.091
_diffrn_measured_fraction_theta_full 0.996
_diffrn_measured_fraction_theta_max 0.996
_diffrn_measurement_device_type 'Bruker-Nonius Roper CCD camera on \k-goniostat'
_diffrn_measurement_method '\f & \w scans'
_diffrn_radiation_monochromator graphite
_diffrn_radiation_source 'Bruker-Nonius FR591 rotating anode'
_diffrn_radiation_type MoK\a
_diffrn_radiation_wavelength 0.71073
_diffrn_reflns_av_R_equivalents 0.0834
_diffrn_reflns_av_sigmaI/netI 0.0690
_diffrn_reflns_limit_h_max 15
_diffrn_reflns_limit_h_min -13
_diffrn_reflns_limit_k_max 8
_diffrn_reflns_limit_k_min -9
_diffrn_reflns_limit_l_max 20
_diffrn_reflns_limit_l_min -22
_diffrn_reflns_number 10018
_diffrn_reflns_theta_full 27.50
_diffrn_reflns_theta_max 27.50
_diffrn_reflns_theta_min 4.05
_exptl_absorpt_coefficient_mu 0.091
_exptl_absorpt_correction_T_max 0.9928
_exptl_absorpt_correction_T_min 0.9892
_exptl_absorpt_correction_type multi-scan
_exptl_absorpt_process_details 'SADABS 2007/2 (Sheldrick, G.M., 2007)'
_exptl_crystal_colour colourless
_exptl_crystal_density_diffrn 1.333
_exptl_crystal_density_method 'not measured'
_exptl_crystal_description 'cut lath'
_exptl_crystal_F_000 640
_exptl_crystal_size_max 0.12
_exptl_crystal_size_mid 0.08
_exptl_crystal_size_min 0.08
_refine_diff_density_max 0.217
_refine_diff_density_min -0.245
_refine_diff_density_rms 0.058
_refine_ls_extinction_method none
_refine_ls_goodness_of_fit_ref 1.050
_refine_ls_hydrogen_treatment mixed
_refine_ls_matrix_type full
_refine_ls_number_parameters 113
_refine_ls_number_reflns 1716
_refine_ls_number_restraints 3
_refine_ls_restrained_S_all 1.049
_refine_ls_R_factor_all 0.0888
_refine_ls_R_factor_gt 0.0526
_refine_ls_shift/su_max 0.000
_refine_ls_shift/su_mean 0.000
_refine_ls_structure_factor_coef Fsqd
_refine_ls_weighting_details 'calc w=1/[\s^2^(Fo^2^)+(0.0462P)^2^+0.4555P] where P=(Fo^2^+2Fc^2^)/3'
_refine_ls_weighting_scheme calc
_refine_ls_wR_factor_gt 0.1077
_refine_ls_wR_factor_ref 0.1238
_reflns_number_gt 1195
_reflns_number_total 1716
_reflns_threshold_expression >2sigma(I)
_cod_data_source_file eCrystal-1391.cif
_cod_data_source_block 2008lsh010
_cod_depositor_comments
;
Citation :
Coles (nee Huth), Susanne L. and Threlfall, Terry L. and 
Hursthouse, Michael B. (2008) 
University of Southampton, Crystal Structure Report Archive. 
(doi:10.5258/ecrystals/1391)

More at:
http://ecrystals.chem.soton.ac.uk/1391/

The following automatic conversions were performed:

'_symmetry_cell_setting' value 'Orthorhombic' changed to
'orthorhombic' according to the built-in table from CIF Core
dictionary named 'cif_core.dic' version 2.4.1 from 2010-06-29.

Automatic conversion script
Id: cif_fix_values 3392 2015-05-12 13:50:21Z andrius 
;
_cod_original_sg_symbol_H-M Pbca
_cod_database_code 1520243

loop_
_symmetry_equiv_pos_as_xyz
'x, y, z'
'-x+1/2, -y, z+1/2'
'-x, y+1/2, -z+1/2'
'x+1/2, -y+1/2, -z'
'-x, -y, -z'
'x-1/2, y, -z-1/2'
'x, -y-1/2, z-1/2'
'-x-1/2, y-1/2, z'

loop_
_atom_site_label
_atom_site_type_symbol
_atom_site_fract_x
_atom_site_fract_y
_atom_site_fract_z
_atom_site_U_iso_or_equiv
_atom_site_adp_type
_atom_site_occupancy
_atom_site_symmetry_multiplicity
_atom_site_calc_flag
_atom_site_refinement_flags
_atom_site_disorder_assembly
_atom_site_disorder_group
C1 C 0.69407(15) 0.2581(2) 0.67280(10) 0.0195(4) Uani 1 1 d . . .
C2 C 0.58829(15) 0.3392(2) 0.66566(10) 0.0211(4) Uani 1 1 d . . .
H2 H 0.5594 0.3678 0.6163 0.025 Uiso 1 1 calc R . .
C3 C 0.52530(15) 0.3782(2) 0.73054(10) 0.0208(4) Uani 1 1 d . . .
H3 H 0.4532 0.4327 0.7251 0.025 Uiso 1 1 calc R . .
C4 C 0.56615(15) 0.3384(2) 0.80382(10) 0.0199(4) Uani 1 1 d . . .
C5 C 0.67050(15) 0.2526(2) 0.81007(10) 0.0209(4) Uani 1 1 d . . .
H5 H 0.6988 0.2208 0.8593 0.025 Uiso 1 1 calc R . .
C6 C 0.73354(15) 0.2129(2) 0.74527(10) 0.0201(4) Uani 1 1 d . . .
H6 H 0.8045 0.1542 0.7506 0.024 Uiso 1 1 calc R . .
C7 C 0.73864(16) 0.1773(2) 0.53742(10) 0.0227(4) Uani 1 1 d . . .
C8 C 0.83734(17) 0.1569(3) 0.48361(11) 0.0292(5) Uani 1 1 d . . .
H8A H 0.8189 0.0669 0.4434 0.044 Uiso 1 1 calc R . .
H8B H 0.9028 0.1132 0.5124 0.044 Uiso 1 1 calc R . .
H8C H 0.8543 0.2773 0.4602 0.044 Uiso 1 1 calc R . .
N1 N 0.76699(13) 0.2274(2) 0.60926(8) 0.0215(4) Uani 1 1 d D . .
N2 N 0.50107(14) 0.3758(2) 0.86978(9) 0.0243(4) Uani 1 1 d D . .
O1 O 0.64090(12) 0.15142(19) 0.51636(8) 0.0315(4) Uani 1 1 d . . .
H2AN H 0.4630(18) 0.481(2) 0.8670(12) 0.040(7) Uiso 1 1 d D . .
H2BN H 0.5432(18) 0.374(3) 0.9122(11) 0.042(7) Uiso 1 1 d D . .
H1N H 0.8396(14) 0.244(3) 0.6183(13) 0.036(6) Uiso 1 1 d D . .

loop_
_atom_site_aniso_label
_atom_site_aniso_U_11
_atom_site_aniso_U_22
_atom_site_aniso_U_33
_atom_site_aniso_U_23
_atom_site_aniso_U_13
_atom_site_aniso_U_12
C1 0.0169(9) 0.0203(9) 0.0213(10) -0.0005(7) 0.0010(7) -0.0025(7)
C2 0.0197(10) 0.0209(9) 0.0227(9) 0.0038(7) -0.0038(8) -0.0031(7)
C3 0.0144(9) 0.0215(9) 0.0266(10) 0.0019(7) -0.0012(8) -0.0011(7)
C4 0.0169(10) 0.0185(9) 0.0241(10) 0.0009(7) 0.0007(7) -0.0030(7)
C5 0.0189(10) 0.0214(9) 0.0224(9) 0.0031(7) -0.0023(7) -0.0019(7)
C6 0.0156(9) 0.0200(9) 0.0247(10) -0.0004(7) -0.0031(8) 0.0004(7)
C7 0.0232(11) 0.0213(9) 0.0237(10) 0.0017(7) -0.0007(8) -0.0002(7)
C8 0.0284(12) 0.0353(11) 0.0238(10) -0.0012(8) 0.0004(9) 0.0037(8)
N1 0.0171(9) 0.0271(8) 0.0204(8) -0.0011(6) -0.0018(6) -0.0009(6)
N2 0.0194(9) 0.0295(9) 0.0240(9) -0.0009(7) 0.0016(7) 0.0025(7)
O1 0.0259(8) 0.0423(9) 0.0263(8) -0.0036(6) -0.0049(6) -0.0044(6)

loop_
_atom_type_symbol
_atom_type_description
_atom_type_scat_dispersion_real
_atom_type_scat_dispersion_imag
_atom_type_scat_source
C C 0.0033 0.0016 'International Tables Vol C Tables 4.2.6.8 and 6.1.1.4'
H H 0.0000 0.0000 'International Tables Vol C Tables 4.2.6.8 and 6.1.1.4'
N N 0.0061 0.0033 'International Tables Vol C Tables 4.2.6.8 and 6.1.1.4'
O O 0.0106 0.0060 'International Tables Vol C Tables 4.2.6.8 and 6.1.1.4'

loop_
_geom_angle_atom_site_label_1
_geom_angle_atom_site_label_2
_geom_angle_atom_site_label_3
_geom_angle
_geom_angle_site_symmetry_1
_geom_angle_site_symmetry_3
C6 C1 C2 119.10(16) . .
C6 C1 N1 117.67(16) . .
C2 C1 N1 123.15(16) . .
C3 C2 C1 120.10(16) . .
C3 C2 H2 120.0 . .
C1 C2 H2 120.0 . .
C2 C3 C4 121.04(17) . .
C2 C3 H3 119.5 . .
C4 C3 H3 119.5 . .
C5 C4 C3 118.28(17) . .
C5 C4 N2 120.74(16) . .
C3 C4 N2 120.90(17) . .
C6 C5 C4 120.78(17) . .
C6 C5 H5 119.6 . .
C4 C5 H5 119.6 . .
C5 C6 C1 120.64(17) . .
C5 C6 H6 119.7 . .
C1 C6 H6 119.7 . .
O1 C7 N1 123.61(17) . .
O1 C7 C8 122.33(17) . .
N1 C7 C8 114.06(17) . .
C7 C8 H8A 109.5 . .
C7 C8 H8B 109.5 . .
H8A C8 H8B 109.5 . .
C7 C8 H8C 109.5 . .
H8A C8 H8C 109.5 . .
H8B C8 H8C 109.5 . .
C7 N1 C1 127.67(16) . .
C7 N1 H1N 116.5(15) . .
C1 N1 H1N 115.8(15) . .
C4 N2 H2AN 113.6(14) . .
C4 N2 H2BN 111.2(15) . .
H2AN N2 H2BN 110(2) . .

loop_
_geom_bond_atom_site_label_1
_geom_bond_atom_site_label_2
_geom_bond_distance
_geom_bond_site_symmetry_2
C1 C6 1.387(2) .
C1 C2 1.395(3) .
C1 N1 1.425(2) .
C2 C3 1.386(3) .
C2 H2 0.9500 .
C3 C4 1.396(2) .
C3 H3 0.9500 .
C4 C5 1.394(3) .
C4 N2 1.413(2) .
C5 C6 1.386(2) .
C5 H5 0.9500 .
C6 H6 0.9500 .
C7 O1 1.236(2) .
C7 N1 1.346(2) .
C7 C8 1.512(3) .
C8 H8A 0.9800 .
C8 H8B 0.9800 .
C8 H8C 0.9800 .
N1 H1N 0.888(16) .
N2 H2AN 0.884(16) .
N2 H2BN 0.894(16) .

loop_
_geom_hbond_atom_site_label_D
_geom_hbond_atom_site_label_H
_geom_hbond_atom_site_label_A
_geom_hbond_distance_DH
_geom_hbond_distance_HA
_geom_hbond_distance_DA
_geom_hbond_angle_DHA
_geom_hbond_site_symmetry_A
N2 H2BN O1 0.894(16) 2.165(17) 3.057(2) 176(2) 7_566
N1 H1N N2 0.888(16) 2.156(17) 3.011(2) 161(2) 6_657
